data_4060879
loop_
_publ_author_name
'Rodr\'iguez, Lara-Isabel'
'Rossell, Oriol'
'Seco, Miquel'
'Grabulosa, Arnald'
'Muller, Guillermo'
'Rocamora, Merc\`e'

_publ_section_title
;
 Carbosilane Dendrimers Peripherally Functionalized with P-Stereogenic
 Monophosphines. Catalytic Behavior of Their Allylpalladium Complexes in
 the Asymmetric Hydrovinylation of Styrene
;
_journal_coden_ASTM ORGND7
_journal_issue 6
_journal_name_full Organometallics
_journal_page_first 1368
_journal_page_last 1376
_journal_paper_doi 10.1021/om050915s
_journal_volume 25
_journal_year 2006
_chemical_formula_sum 'C24 H28 B P Si'
_chemical_formula_weight 386.33
_space_group_IT_number 4
_symmetry_cell_setting monoclinic
_symmetry_space_group_name_Hall 'P 2yb'
_symmetry_space_group_name_H-M 'P 1 21 1'
_cell_angle_alpha 90.00
_cell_angle_beta 107.692(4)
_cell_angle_gamma 90.00
_cell_formula_units_Z 2
_cell_length_a 10.373(2)
_cell_length_b 9.943(2)
_cell_length_c 11.265(2)
_cell_measurement_temperature 293(2)
_cell_volume 1106.9(4)
_diffrn_ambient_temperature 293(2)
_exptl_crystal_density_diffrn 1.159
_cod_duplicate_entry 4074819
_cod_depositor_comments
;
The following automatic conversions were performed:
'_symmetry_cell_setting' value 'Monoclinic' changed to 'monoclinic'
according to '/home/saulius/struct/CIF-dictionaries/cif_core.dic'
dictionary named 'cif_core.dic' version 2.4.1 from 2010-06-29.

Automatic conversion script
Id: cif_fix_enum 1527 2010-12-29 10:47:43Z saulius 
;
_cod_original_sg_symbol_H-M 'P 21'
_cod_database_code 4060879

loop_
_symmetry_equiv_pos_as_xyz
'x, y, z'
'-x, y+1/2, -z'

loop_
_atom_site_label
_atom_site_type_symbol
_atom_site_fract_x
_atom_site_fract_y
_atom_site_fract_z
_atom_site_U_iso_or_equiv
_atom_site_adp_type
_atom_site_occupancy
_atom_site_symmetry_multiplicity
_atom_site_calc_flag
_atom_site_refinement_flags
_atom_site_disorder_assembly
_atom_site_disorder_group
P1 P 0.13883(4) 0.60791(5) 0.83709(4) 0.04084(13) Uani 1 1 d . . .
Si1 Si 0.21324(5) 0.35772(6) 0.68795(5) 0.04775(15) Uani 1 1 d . . .
C1 C 0.27531(19) 0.6938(2) 0.79910(17) 0.0431(4) Uani 1 1 d . . .
C2 C 0.2380(2) 0.7742(2) 0.69636(19) 0.0467(4) Uani 1 1 d . . .
H2A H 0.1462 0.7870 0.6562 0.056 Uiso 1 1 calc R . .
C3 C 0.3333(2) 0.8393(2) 0.64773(19) 0.0488(4) Uani 1 1 d . . .
C4 C 0.2896(3) 0.9220(3) 0.5416(2) 0.0583(5) Uani 1 1 d . . .
H4A H 0.1975 0.9317 0.5013 0.070 Uiso 1 1 calc R . .
C5 C 0.3805(3) 0.9882(3) 0.4968(2) 0.0720(7) Uani 1 1 d . . .
H5A H 0.3508 1.0426 0.4266 0.086 Uiso 1 1 calc R . .
C6 C 0.5178(3) 0.9732(4) 0.5577(3) 0.0903(10) Uani 1 1 d . . .
H6A H 0.5801 1.0205 0.5294 0.108 Uiso 1 1 calc R . .
C7 C 0.5627(3) 0.8903(4) 0.6583(3) 0.0795(9) Uani 1 1 d . . .
H7A H 0.6554 0.8792 0.6950 0.095 Uiso 1 1 calc R . .
C8 C 0.4727(2) 0.8210(2) 0.7081(2) 0.0536(5) Uani 1 1 d . . .
C9 C 0.5159(2) 0.7341(2) 0.8165(2) 0.0506(5) Uani 1 1 d . . .
C10 C 0.6525(2) 0.7065(3) 0.8768(2) 0.0641(6) Uani 1 1 d . . .
H10A H 0.7179 0.7453 0.8467 0.077 Uiso 1 1 calc R . .
C11 C 0.6926(2) 0.6245(3) 0.9784(2) 0.0682(7) Uani 1 1 d . . .
H11A H 0.7841 0.6075 1.0158 0.082 Uiso 1 1 calc R . .
C12 C 0.5969(2) 0.5662(3) 1.0264(2) 0.0608(6) Uani 1 1 d . . .
H12A H 0.6242 0.5114 1.0964 0.073 Uiso 1 1 calc R . .
C13 C 0.46299(19) 0.5902(2) 0.96987(19) 0.0521(5) Uani 1 1 d . . .
H13A H 0.3996 0.5514 1.0026 0.063 Uiso 1 1 calc R . .
C14 C 0.41802(19) 0.6718(2) 0.86396(18) 0.0455(4) Uani 1 1 d . . .
C15 C 0.15964(19) 0.6427(2) 0.99983(18) 0.0447(4) Uani 1 1 d . . .
C16 C 0.1155(2) 0.5517(3) 1.0721(2) 0.0567(5) Uani 1 1 d . . .
H16A H 0.0791 0.4697 1.0384 0.068 Uiso 1 1 calc R . .
C17 C 0.1253(3) 0.5829(3) 1.1946(2) 0.0696(7) Uani 1 1 d . . .
H17A H 0.0938 0.5225 1.2425 0.083 Uiso 1 1 calc R . .
C18 C 0.1814(3) 0.7024(3) 1.2451(2) 0.0708(7) Uani 1 1 d . . .
H18A H 0.1908 0.7214 1.3282 0.085 Uiso 1 1 calc R . .
C19 C 0.2238(3) 0.7945(3) 1.1745(3) 0.0721(7) Uani 1 1 d . . .
H19A H 0.2600 0.8763 1.2089 0.087 Uiso 1 1 calc R . .
C20 C 0.2125(3) 0.7651(3) 1.0515(2) 0.0629(6) Uani 1 1 d . . .
H20A H 0.2404 0.8278 1.0032 0.075 Uiso 1 1 calc R . .
C21 C 0.1623(2) 0.4298(2) 0.82318(18) 0.0453(4) Uani 1 1 d . . .
H21A H 0.0781 0.3865 0.8222 0.054 Uiso 1 1 calc R . .
H21B H 0.2300 0.4012 0.8991 0.054 Uiso 1 1 calc R . .
C22 C 0.4000(2) 0.3440(3) 0.7305(2) 0.0667(6) Uani 1 1 d . . .
H22A H 0.4247 0.3076 0.6614 0.100 Uiso 1 1 calc R . .
H22B H 0.4324 0.2857 0.8013 0.100 Uiso 1 1 calc R . .
H22C H 0.4397 0.4315 0.7507 0.100 Uiso 1 1 calc R . .
C23 C 0.1366(3) 0.1880(3) 0.6627(3) 0.0717(7) Uani 1 1 d . . .
H23A H 0.1585 0.1451 0.5949 0.108 Uiso 1 1 calc R . .
H23B H 0.0402 0.1955 0.6431 0.108 Uiso 1 1 calc R . .
H23C H 0.1715 0.1353 0.7369 0.108 Uiso 1 1 calc R . .
C24 C 0.1476(3) 0.4564(3) 0.5416(2) 0.0677(7) Uani 1 1 d . . .
H24A H 0.1767 0.4154 0.4770 0.102 Uiso 1 1 calc R . .
H24B H 0.1816 0.5467 0.5553 0.102 Uiso 1 1 calc R . .
H24C H 0.0505 0.4580 0.5171 0.102 Uiso 1 1 calc R . .
B1 B -0.0388(2) 0.6634(3) 0.7403(3) 0.0564(6) Uani 1 1 d D . .
H25A H -0.047(3) 0.772(2) 0.764(3) 0.099(10) Uiso 1 1 d D . .
H25B H -0.051(3) 0.648(3) 0.6382(19) 0.072(8) Uiso 1 1 d D . .
H25C H -0.106(2) 0.600(3) 0.7774(19) 0.062(7) Uiso 1 1 d D . .

loop_
_atom_site_aniso_label
_atom_site_aniso_U_11
_atom_site_aniso_U_22
_atom_site_aniso_U_33
_atom_site_aniso_U_23
_atom_site_aniso_U_13
_atom_site_aniso_U_12
P1 0.0375(2) 0.0404(3) 0.0466(2) -0.0018(2) 0.01577(18) -0.00089(19)
Si1 0.0471(3) 0.0497(3) 0.0474(3) -0.0062(2) 0.0157(2) 0.0032(2)
C1 0.0404(9) 0.0407(10) 0.0508(10) -0.0036(8) 0.0177(8) -0.0025(7)
C2 0.0411(10) 0.0457(11) 0.0553(11) -0.0016(8) 0.0174(8) 0.0003(8)
C3 0.0522(10) 0.0451(11) 0.0548(10) -0.0088(9) 0.0247(8) -0.0057(9)
C4 0.0644(13) 0.0559(14) 0.0608(12) -0.0031(10) 0.0282(11) -0.0006(11)
C5 0.090(2) 0.0694(19) 0.0671(14) 0.0045(13) 0.0388(14) -0.0104(15)
C6 0.090(2) 0.105(3) 0.096(2) 0.0079(19) 0.0573(18) -0.0258(19)
C7 0.0586(14) 0.104(3) 0.0842(17) 0.0045(17) 0.0345(13) -0.0184(14)
C8 0.0521(11) 0.0541(13) 0.0623(12) -0.0096(10) 0.0292(10) -0.0065(9)
C9 0.0417(10) 0.0502(12) 0.0635(11) -0.0116(10) 0.0212(9) -0.0039(9)
C10 0.0414(11) 0.0722(17) 0.0815(15) -0.0129(14) 0.0226(11) -0.0023(10)
C11 0.0412(10) 0.0715(18) 0.0846(16) -0.0109(14) 0.0083(10) 0.0061(11)
C12 0.0529(12) 0.0578(14) 0.0642(12) -0.0082(11) 0.0067(10) 0.0071(10)
C13 0.0459(10) 0.0507(13) 0.0577(11) -0.0059(10) 0.0128(8) -0.0008(9)
C14 0.0396(9) 0.0467(11) 0.0520(10) -0.0102(9) 0.0165(8) -0.0010(8)
C15 0.0431(9) 0.0451(11) 0.0482(9) -0.0067(8) 0.0175(8) 0.0022(7)
C16 0.0687(13) 0.0488(12) 0.0596(12) -0.0066(10) 0.0302(11) -0.0011(10)
C17 0.0950(19) 0.0635(17) 0.0615(13) 0.0042(12) 0.0406(13) 0.0109(14)
C18 0.0765(16) 0.085(2) 0.0546(12) -0.0175(13) 0.0261(12) 0.0070(14)
C19 0.0706(16) 0.0703(18) 0.0794(16) -0.0313(14) 0.0288(14) -0.0124(13)
C20 0.0708(15) 0.0523(14) 0.0740(15) -0.0158(12) 0.0346(12) -0.0117(11)
C21 0.0497(10) 0.0420(11) 0.0472(10) -0.0042(8) 0.0192(8) -0.0013(8)
C22 0.0513(12) 0.0782(18) 0.0730(14) -0.0068(14) 0.0224(11) 0.0071(12)
C23 0.0842(17) 0.0602(17) 0.0763(15) -0.0250(13) 0.0325(13) -0.0109(13)
C24 0.0752(16) 0.0772(18) 0.0507(11) 0.0009(12) 0.0191(11) 0.0116(14)
B1 0.0397(11) 0.0600(15) 0.0688(15) 0.0034(13) 0.0153(11) 0.0037(11)

loop_
_geom_bond_atom_site_label_1
_geom_bond_atom_site_label_2
_geom_bond_distance
_geom_bond_site_symmetry_2
_geom_bond_publ_flag
P1 C21 1.801(2) . ?
P1 C1 1.813(2) . ?
P1 C15 1.813(2) . ?
P1 B1 1.915(3) . ?
Si1 C23 1.850(3) . ?
Si1 C22 1.854(2) . ?
Si1 C24 1.861(3) . ?
Si1 C21 1.898(2) . ?
C1 C2 1.362(3) . ?
C1 C14 1.455(3) . ?
C2 C3 1.423(3) . ?
C2 H2A 0.9300 . ?
C3 C4 1.408(3) . ?
C3 C8 1.410(3) . ?
C4 C5 1.365(4) . ?
C4 H4A 0.9300 . ?
C5 C6 1.388(4) . ?
C5 H5A 0.9300 . ?
C6 C7 1.365(5) . ?
C6 H6A 0.9300 . ?
C7 C8 1.406(3) . ?
C7 H7A 0.9300 . ?
C8 C9 1.451(3) . ?
C9 C10 1.400(3) . ?
C9 C14 1.425(3) . ?
C10 C11 1.363(4) . ?
C10 H10A 0.9300 . ?
C11 C12 1.393(4) . ?
C11 H11A 0.9300 . ?
C12 C13 1.362(3) . ?
C12 H12A 0.9300 . ?
C13 C14 1.400(3) . ?
C13 H13A 0.9300 . ?
C15 C16 1.384(3) . ?
C15 C20 1.388(3) . ?
C16 C17 1.388(3) . ?
C16 H16A 0.9300 . ?
C17 C18 1.369(4) . ?
C17 H17A 0.9300 . ?
C18 C19 1.370(4) . ?
C18 H18A 0.9300 . ?
C19 C20 1.386(4) . ?
C19 H19A 0.9300 . ?
C20 H20A 0.9300 . ?
C21 H21A 0.9700 . ?
C21 H21B 0.9700 . ?
C22 H22A 0.9600 . ?
C22 H22B 0.9600 . ?
C22 H22C 0.9600 . ?
C23 H23A 0.9600 . ?
C23 H23B 0.9600 . ?
C23 H23C 0.9600 . ?
C24 H24A 0.9600 . ?
C24 H24B 0.9600 . ?
C24 H24C 0.9600 . ?
B1 H25A 1.12(2) . ?
B1 H25B 1.13(2) . ?
B1 H25C 1.11(2) . ?
